data_4312635
loop_
_publ_author_name
'Takao Osako'
'Yoshiki Ueno'
'Yoshimitsu Tachi'
'Shinobu Itoh'

_publ_section_title
;
 Structures and Redox Reactivities of Copper Complexes of
 (2-Pyridyl)alkylamine Ligands. Effects of the Alkyl Linker Chain Length
;
_journal_name_full 'Inorganic Chemistry'
_journal_page_first 8087
_journal_page_last 8097
_journal_paper_doi 10.1021/ic034958h
_journal_volume 42
_journal_year 2003
_chemical_formula_moiety 'C20 H21 Cl2 Cu N3 O4 '
_chemical_formula_sum 'C20 H21 Cl2 Cu N3 O4'
_chemical_formula_weight 501.86
_space_group_IT_number 14
_symmetry_cell_setting monoclinic
_symmetry_Int_Tables_number 14
_symmetry_space_group_name_Hall '-P 2yn'
_symmetry_space_group_name_H-M 'P 1 21/n 1'
_cell_angle_alpha 90
_cell_angle_beta 91.298(1)
_cell_angle_gamma 90
_cell_formula_units_Z 4
_cell_length_a 9.8824(2)
_cell_length_b 15.2501(4)
_cell_length_c 14.1688(2)
_cell_measurement_reflns_used 446
_cell_measurement_temperature 153.1
_cell_measurement_theta_max 26.4
_cell_measurement_theta_min 4.5
_cell_volume 2134.80(8)
_computing_cell_refinement PROCESS-AUTO
_computing_data_collection PROCESS-AUTO
_computing_data_reduction CrystalStructure
_computing_publication_material 'CrystalStructure Ver. 3.10'
_computing_structure_refinement CRYSTALS
_computing_structure_solution SIR92
_diffrn_detector_area_resol_mean 10.00
_diffrn_measured_fraction_theta_full 0.9872
_diffrn_measured_fraction_theta_max 0.9872
_diffrn_measurement_device_type 'Rigaku RAXIS-RAPID'
_diffrn_measurement_method \w
_diffrn_radiation_type 'Mo K\a'
_diffrn_radiation_wavelength 0.7107
_diffrn_reflns_av_R_equivalents 0.061
_diffrn_reflns_limit_h_max 12
_diffrn_reflns_limit_h_min -12
_diffrn_reflns_limit_k_max 19
_diffrn_reflns_limit_k_min -19
_diffrn_reflns_limit_l_max 18
_diffrn_reflns_limit_l_min -18
_diffrn_reflns_number 20143
_diffrn_reflns_theta_full 27.33
_diffrn_reflns_theta_max 27.33
_exptl_absorpt_coefficient_mu 1.305
_exptl_absorpt_correction_T_max 0.770
_exptl_absorpt_correction_T_min 1.000
_exptl_absorpt_correction_type multi-scan
_exptl_absorpt_process_details
;
    Higashi, T. (1995). Program for Absorption Correction.
    Rigaku Corporation, Tokyo, Japan.
;
_exptl_crystal_colour blue
_exptl_crystal_density_diffrn 1.561
_exptl_crystal_density_method 'not measured'
_exptl_crystal_description block
_exptl_crystal_F_000 1028.00
_exptl_crystal_size_max 0.20
_exptl_crystal_size_mid 0.20
_exptl_crystal_size_min 0.20
_refine_diff_density_max 0.75
_refine_diff_density_min -0.47
_refine_ls_extinction_method none
_refine_ls_goodness_of_fit_ref 0.898
_refine_ls_hydrogen_treatment refall
_refine_ls_number_parameters 292
_refine_ls_number_reflns 3345
_refine_ls_R_factor_gt 0.0330
_refine_ls_shift/su_max 0.0020
_refine_ls_structure_factor_coef F
_refine_ls_weighting_details 'w = 1/[0.0010Fo^2^ + 2.5000\s^2^(Fo) + 0.0050]'
_refine_ls_weighting_scheme calc
_refine_ls_wR_factor_ref 0.0410
_reflns_number_gt 3345
_reflns_number_total 4760
_reflns_threshold_expression F^2^>2.0\s(F^2^)
_cod_data_source_file ic034958hsi20030917_070457_2.cif
_cod_data_source_block '_complex3;[Cu(II)(PheLPym2)(Cl)]ClO4_____________'
_cod_original_formula_sum 'C20 H21 Cl2 Cu N3 O4 '
_cod_database_code 4312635

loop_
_symmetry_equiv_pos_as_xyz
x,y,z
-x,-y,-z
-x+1/2,y+1/2,-z+1/2
x+1/2,-y+1/2,z+1/2

loop_
_atom_site_label
_atom_site_type_symbol
_atom_site_fract_x
_atom_site_fract_y
_atom_site_fract_z
_atom_site_U_iso_or_equiv
_atom_site_adp_type
_atom_site_occupancy
_atom_site_symmetry_multiplicity
_atom_site_calc_flag
_atom_site_refinement_flags
_atom_site_disorder_assembly
_atom_site_disorder_group
Cu1 Cu -0.00388(3) 0.10790(2) 0.95074(2) 0.02051(9) Uani 1.00 1 d . . .
Cl1 Cl -0.16942(7) 0.03246(4) 1.02483(5) 0.0243(2) Uani 1.00 1 d . . .
Cl2 Cl -0.28543(8) 0.28449(5) 0.99333(5) 0.0316(2) Uani 1.00 1 d . . .
O1 O -0.4233(3) 0.2849(3) 0.9679(2) 0.099(1) Uani 1.00 1 d . . .
O2 O -0.2364(4) 0.3736(2) 0.9833(2) 0.073(1) Uani 1.00 1 d . . .
O3 O -0.2084(3) 0.2295(2) 0.9331(1) 0.0465(7) Uani 1.00 1 d . . .
O4 O -0.2662(3) 0.2597(1) 1.0902(1) 0.0463(7) Uani 1.00 1 d . . .
N1 N 0.1437(2) 0.1795(1) 0.8840(1) 0.0212(6) Uani 1.00 1 d . . .
N2 N -0.0488(2) 0.0695(1) 0.8201(1) 0.0212(6) Uani 1.00 1 d . . .
N3 N 0.0791(2) 0.1662(1) 1.0641(2) 0.0233(6) Uani 1.00 1 d . . .
C1 C -0.1614(3) 0.0268(2) 0.7900(2) 0.0257(7) Uani 1.00 1 d . . .
C2 C -0.1804(3) -0.0005(2) 0.6983(2) 0.0305(8) Uani 1.00 1 d . . .
C3 C -0.0806(3) 0.0174(2) 0.6341(2) 0.0327(9) Uani 1.00 1 d . . .
C4 C 0.0355(3) 0.0619(2) 0.6639(2) 0.0300(8) Uani 1.00 1 d . . .
C5 C 0.0489(3) 0.0868(2) 0.7578(2) 0.0222(7) Uani 1.00 1 d . . .
C6 C 0.1748(3) 0.1286(2) 0.7975(2) 0.0232(7) Uani 1.00 1 d . . .
C7 C 0.0251(3) 0.1720(2) 1.1500(2) 0.0277(8) Uani 1.00 1 d . . .
C8 C 0.0960(4) 0.2097(2) 1.2249(2) 0.0336(9) Uani 1.00 1 d . . .
C9 C 0.2254(4) 0.2432(2) 1.2106(2) 0.0364(9) Uani 1.00 1 d . . .
C10 C 0.2798(3) 0.2378(2) 1.1221(2) 0.0330(9) Uani 1.00 1 d . . .
C11 C 0.2045(3) 0.1980(2) 1.0504(2) 0.0253(7) Uani 1.00 1 d . . .
C12 C 0.2586(3) 0.1832(2) 0.9528(2) 0.0255(8) Uani 1.00 1 d . . .
C13 C 0.0900(3) 0.2698(2) 0.8602(2) 0.0245(7) Uani 1.00 1 d . . .
C14 C 0.1933(3) 0.3359(2) 0.8225(2) 0.0334(9) Uani 1.00 1 d . . .
C15 C 0.1220(3) 0.4178(2) 0.7852(2) 0.0299(8) Uani 1.00 1 d . . .
C16 C 0.0764(3) 0.4215(2) 0.6921(2) 0.0315(8) Uani 1.00 1 d . . .
C17 C 0.0092(3) 0.4961(2) 0.6578(2) 0.0340(9) Uani 1.00 1 d . . .
C18 C -0.0126(3) 0.5673(2) 0.7164(2) 0.0346(9) Uani 1.00 1 d . . .
C19 C 0.0323(3) 0.5639(2) 0.8094(2) 0.0349(9) Uani 1.00 1 d . . .
C20 C 0.0981(3) 0.4896(2) 0.8443(2) 0.0329(9) Uani 1.00 1 d . . .
H1 H -0.2300(3) 0.0152(2) 0.8342(2) 0.031(1) Uiso 1.00 1 c . . .
H2 H -0.2603(3) -0.0310(2) 0.6794(2) 0.037(1) Uiso 1.00 1 c . . .
H3 H -0.0915(3) -0.0006(2) 0.5702(2) 0.039(1) Uiso 1.00 1 c . . .
H4 H 0.1046(3) 0.0755(2) 0.6207(2) 0.036(1) Uiso 1.00 1 c . . .
H5 H 0.2110(3) 0.1670(2) 0.7517(2) 0.028(1) Uiso 1.00 1 c . . .
H6 H 0.2394(3) 0.0844(2) 0.8130(2) 0.028(1) Uiso 1.00 1 c . . .
H7 H -0.0635(3) 0.1502(2) 1.1600(2) 0.033(1) Uiso 1.00 1 c . . .
H8 H 0.0577(4) 0.2129(2) 1.2857(2) 0.040(1) Uiso 1.00 1 c . . .
H9 H 0.2752(4) 0.2693(2) 1.2613(2) 0.043(1) Uiso 1.00 1 c . . .
H10 H 0.3672(3) 0.2608(2) 1.1104(2) 0.039(1) Uiso 1.00 1 c . . .
H11 H 0.3069(3) 0.1293(2) 0.9518(2) 0.031(1) Uiso 1.00 1 c . . .
H12 H 0.3175(3) 0.2298(2) 0.9368(2) 0.031(1) Uiso 1.00 1 c . . .
H13 H 0.0202(3) 0.2632(2) 0.8135(2) 0.030(1) Uiso 1.00 1 c . . .
H14 H 0.0531(3) 0.2940(2) 0.9158(2) 0.029(1) Uiso 1.00 1 c . . .
H15 H 0.2553(3) 0.3514(2) 0.8719(2) 0.040(1) Uiso 1.00 1 c . . .
H16 H 0.2410(3) 0.3094(2) 0.7725(2) 0.040(1) Uiso 1.00 1 c . . .
H17 H 0.0906(3) 0.3728(2) 0.6517(2) 0.038(1) Uiso 1.00 1 c . . .
H18 H -0.0212(3) 0.4982(2) 0.5938(2) 0.041(1) Uiso 1.00 1 c . . .
H19 H -0.0586(3) 0.6178(2) 0.6929(2) 0.042(1) Uiso 1.00 1 c . . .
H20 H 0.0175(3) 0.6126(2) 0.8497(2) 0.042(1) Uiso 1.00 1 c . . .
H21 H 0.1280(3) 0.4877(2) 0.9084(2) 0.039(1) Uiso 1.00 1 c . . .

loop_
_atom_site_aniso_label
_atom_site_aniso_U_11
_atom_site_aniso_U_22
_atom_site_aniso_U_33
_atom_site_aniso_U_12
_atom_site_aniso_U_13
_atom_site_aniso_U_23
Cu1 0.0201(2) 0.0235(2) 0.0180(2) -0.0021(1) 0.0017(1) 0.0003(1)
Cl1 0.0223(3) 0.0239(4) 0.0268(4) 0.0013(3) 0.0063(3) 0.0024(3)
Cl2 0.0346(4) 0.0388(4) 0.0215(3) 0.0071(3) 0.0020(3) 0.0018(3)
O1 0.034(2) 0.212(5) 0.051(2) -0.001(2) -0.000(1) -0.025(2)
O2 0.134(3) 0.033(2) 0.053(2) -0.001(2) 0.008(2) 0.011(1)
O3 0.065(2) 0.044(1) 0.030(1) 0.020(1) 0.015(1) 0.005(1)
O4 0.079(2) 0.040(1) 0.020(1) 0.011(1) 0.003(1) 0.005(1)
N1 0.020(1) 0.023(1) 0.021(1) -0.001(1) 0.0003(9) 0.001(1)
N2 0.021(1) 0.021(1) 0.022(1) 0.000(1) -0.0008(9) 0.001(1)
N3 0.027(1) 0.020(1) 0.022(1) 0.002(1) 0.001(1) -0.003(1)
C1 0.021(1) 0.029(2) 0.027(1) -0.000(1) -0.003(1) 0.002(1)
C2 0.027(2) 0.032(2) 0.032(2) -0.002(1) -0.005(1) -0.003(1)
C3 0.040(2) 0.035(2) 0.023(2) -0.000(1) -0.003(1) -0.008(1)
C4 0.034(2) 0.032(2) 0.024(1) -0.000(1) 0.006(1) -0.001(1)
C5 0.024(1) 0.021(1) 0.022(1) 0.002(1) 0.002(1) 0.002(1)
C6 0.021(1) 0.026(2) 0.022(1) -0.002(1) 0.004(1) -0.002(1)
C7 0.035(2) 0.024(2) 0.025(1) 0.004(1) 0.003(1) -0.001(1)
C8 0.046(2) 0.029(2) 0.026(2) 0.010(1) -0.001(1) -0.004(1)
C9 0.044(2) 0.037(2) 0.028(2) 0.008(2) -0.011(1) -0.009(1)
C10 0.030(2) 0.033(2) 0.035(2) 0.002(1) -0.010(1) -0.004(1)
C11 0.029(2) 0.021(1) 0.026(1) 0.002(1) -0.004(1) 0.000(1)
C12 0.023(1) 0.025(2) 0.028(2) -0.003(1) -0.001(1) 0.000(1)
C13 0.024(2) 0.024(2) 0.026(1) -0.002(1) 0.002(1) 0.000(1)
C14 0.025(2) 0.030(2) 0.045(2) -0.003(1) 0.004(1) 0.005(1)
C15 0.025(2) 0.025(2) 0.040(2) -0.007(1) 0.008(1) 0.002(1)
C16 0.029(2) 0.029(2) 0.037(2) -0.004(1) 0.008(1) -0.000(1)
C17 0.026(2) 0.041(2) 0.035(2) -0.004(1) 0.003(1) 0.005(1)
C18 0.023(2) 0.027(2) 0.053(2) 0.001(1) 0.008(1) 0.009(1)
C19 0.031(2) 0.026(2) 0.048(2) -0.003(1) 0.011(1) -0.006(1)
C20 0.030(2) 0.034(2) 0.035(2) -0.006(1) 0.004(1) 0.002(1)

loop_
_atom_type_symbol
_atom_type_description
_atom_type_scat_dispersion_real
_atom_type_scat_dispersion_imag
_atom_type_scat_source
C C 0.003 0.002
;
International Tables for Crystallography
(1992, Vol. C, Tables 4.2.6.8 and 6.1.1.4)
;
H H 0.000 0.000
;
International Tables for Crystallography
(1992, Vol. C, Table 6.1.1.4)
;
N N 0.006 0.003
;
International Tables for Crystallography
(1992, Vol. C, Tables 4.2.6.8 and 6.1.1.4)
;
Cu Cu 0.320 1.265
;
International Tables for Crystallography
(1992, Vol. C, Tables 4.2.6.8 and 6.1.1.4)
;
Cl Cl 0.148 0.159
;
International Tables for Crystallography
(1992, Vol. C, Tables 4.2.6.8 and 6.1.1.4)
;
O O 0.011 0.006
;
International Tables for Crystallography
(1992, Vol. C, Tables 4.2.6.8 and 6.1.1.4)
;

loop_
_geom_angle_atom_site_label_1
_geom_angle_site_symmetry_1
_geom_angle_atom_site_label_2
_geom_angle_site_symmetry_2
_geom_angle_atom_site_label_3
_geom_angle_site_symmetry_3
_geom_angle
_geom_angle_publ_flag
Cl1 . Cu1 . N1 . 178.46(7) yes
Cl1 . Cu1 . N2 . 97.67(7) yes
N1 . Cu1 . N2 . 82.76(9) yes
Cl1 . Cu1 . N3 . 98.08(7) yes
N1 . Cu1 . N3 . 81.47(9) yes
N2 . Cu1 . N3 . 164.22(9) yes
O1 . Cl2 . O2 . 107.2(2) yes
O1 . Cl2 . O3 . 112.13(19) yes
O2 . Cl2 . O3 . 107.94(18) yes
O1 . Cl2 . O4 . 110.77(18) yes
O2 . Cl2 . O4 . 107.69(16) yes
O3 . Cl2 . O4 . 110.89(14) yes
Cu1 . N1 . C6 . 105.16(16) yes
Cu1 . N1 . C12 . 104.87(16) yes
C6 . N1 . C12 . 113.1(2) yes
Cu1 . N1 . C13 . 109.59(16) yes
C6 . N1 . C13 . 111.7(2) yes
C12 . N1 . C13 . 111.9(2) yes
Cu1 . N2 . C1 . 127.09(19) yes
Cu1 . N2 . C5 . 113.91(18) yes
C1 . N2 . C5 . 119.0(2) yes
Cu1 . N3 . C7 . 126.5(2) yes
Cu1 . N3 . C11 . 113.97(18) yes
C7 . N3 . C11 . 119.5(2) yes
N2 . C1 . C2 . 122.6(3) yes
N2 . C1 . H1 . 118.5(3) no
C2 . C1 . H1 . 118.9(3) no
C1 . C2 . C3 . 118.6(3) yes
C1 . C2 . H2 . 120.7(3) no
C3 . C2 . H2 . 120.8(4) no
C2 . C3 . C4 . 119.5(3) yes
C2 . C3 . H3 . 120.2(4) no
C4 . C3 . H3 . 120.3(4) no
C3 . C4 . C5 . 119.0(3) yes
C3 . C4 . H4 . 120.8(3) no
C5 . C4 . H4 . 120.2(3) no
N2 . C5 . C4 . 121.4(3) yes
N2 . C5 . C6 . 116.0(2) yes
C4 . C5 . C6 . 122.5(3) yes
N1 . C6 . C5 . 110.2(2) yes
N1 . C6 . H5 . 109.2(3) no
C5 . C6 . H5 . 109.2(3) no
N1 . C6 . H6 . 109.2(3) no
C5 . C6 . H6 . 109.5(3) no
H5 . C6 . H6 . 109.5(4) no
N3 . C7 . C8 . 121.2(3) yes
N3 . C7 . H7 . 119.8(3) no
C8 . C7 . H7 . 119.0(3) no
C7 . C8 . C9 . 119.3(3) yes
C7 . C8 . H8 . 120.7(4) no
C9 . C8 . H8 . 119.9(4) no
C8 . C9 . C10 . 119.3(3) yes
C8 . C9 . H9 . 120.3(4) no
C10 . C9 . H9 . 120.4(4) no
C9 . C10 . C11 . 118.6(3) yes
C9 . C10 . H10 . 120.8(4) no
C11 . C10 . H10 . 120.6(4) no
N3 . C11 . C10 . 122.1(3) yes
N3 . C11 . C12 . 115.1(2) yes
C10 . C11 . C12 . 122.7(3) yes
N1 . C12 . C11 . 109.0(2) yes
N1 . C12 . H11 . 109.6(3) no
C11 . C12 . H11 . 109.4(3) no
N1 . C12 . H12 . 109.6(3) no
C11 . C12 . H12 . 109.8(3) no
H11 . C12 . H12 . 109.5(4) no
N1 . C13 . C14 . 116.2(2) yes
N1 . C13 . H13 . 107.7(3) no
C14 . C13 . H13 . 107.7(3) no
N1 . C13 . H14 . 108.0(3) no
C14 . C13 . H14 . 107.6(3) no
H13 . C13 . H14 . 109.5(4) no
C13 . C14 . C15 . 110.6(2) yes
C13 . C14 . H15 . 109.2(3) no
C15 . C14 . H15 . 109.8(3) no
C13 . C14 . H16 . 108.9(3) no
C15 . C14 . H16 . 108.9(3) no
H15 . C14 . H16 . 109.5(4) no
C14 . C15 . C16 . 120.1(3) yes
C14 . C15 . C20 . 121.1(3) yes
C16 . C15 . C20 . 118.8(3) yes
C15 . C16 . C17 . 120.4(3) yes
C15 . C16 . H17 . 119.6(4) no
C17 . C16 . H17 . 120.1(4) no
C16 . C17 . C18 . 120.5(3) yes
C16 . C17 . H18 . 119.8(4) no
C18 . C17 . H18 . 119.6(4) no
C17 . C18 . C19 . 119.3(3) yes
C17 . C18 . H19 . 120.3(4) no
C19 . C18 . H19 . 120.3(4) no
C18 . C19 . C20 . 120.4(3) yes
C18 . C19 . H20 . 119.5(4) no
C20 . C19 . H20 . 120.0(4) no
C15 . C20 . C19 . 120.5(3) yes
C15 . C20 . H21 . 119.7(4) no
C19 . C20 . H21 . 119.8(4) no

loop_
_geom_bond_atom_site_label_1
_geom_bond_site_symmetry_1
_geom_bond_atom_site_label_2
_geom_bond_site_symmetry_2
_geom_bond_distance
_geom_bond_publ_flag
Cu1 . Cl1 . 2.2759(7) yes
Cu1 . N1 . 2.068(2) yes
Cu1 . N2 . 1.982(2) yes
Cu1 . N3 . 1.996(2) yes
Cl2 . O1 . 1.401(3) yes
Cl2 . O2 . 1.451(3) yes
Cl2 . O3 . 1.429(2) yes
Cl2 . O4 . 1.432(2) yes
N1 . C6 . 1.490(3) yes
N1 . C12 . 1.481(3) yes
N1 . C13 . 1.510(4) yes
N2 . C1 . 1.351(3) yes
N2 . C5 . 1.348(3) yes
N3 . C7 . 1.343(4) yes
N3 . C11 . 1.349(4) yes
C1 . C2 . 1.373(4) yes
C1 . H1 . 0.950(4) no
C2 . C3 . 1.384(4) yes
C2 . H2 . 0.950(4) no
C3 . C4 . 1.391(4) yes
C3 . H3 . 0.950(4) no
C4 . C5 . 1.387(4) yes
C4 . H4 . 0.950(4) no
C5 . C6 . 1.496(4) yes
C6 . H5 . 0.950(4) no
C6 . H6 . 0.950(4) no
C7 . C8 . 1.383(4) yes
C7 . H7 . 0.950(4) no
C8 . C9 . 1.396(5) yes
C8 . H8 . 0.950(4) no
C9 . C10 . 1.378(5) yes
C9 . H9 . 0.950(5) no
C10 . C11 . 1.386(4) yes
C10 . H10 . 0.950(5) no
C11 . C12 . 1.510(4) yes
C12 . H11 . 0.950(4) no
C12 . H12 . 0.950(4) no
C13 . C14 . 1.540(4) yes
C13 . H13 . 0.950(4) no
C13 . H14 . 0.950(4) no
C14 . C15 . 1.524(4) yes
C14 . H15 . 0.950(5) no
C14 . H16 . 0.950(5) no
C15 . C16 . 1.384(4) yes
C15 . C20 . 1.402(4) yes
C16 . C17 . 1.399(4) yes
C16 . H17 . 0.950(4) no
C17 . C18 . 1.387(5) yes
C17 . H18 . 0.950(5) no
C18 . C19 . 1.383(5) yes
C18 . H19 . 0.950(5) no
C19 . C20 . 1.391(4) yes
C19 . H20 . 0.950(5) no
C20 . H21 . 0.950(5) no

loop_
_geom_contact_atom_site_label_1
_geom_contact_site_symmetry_1
_geom_contact_atom_site_label_2
_geom_contact_site_symmetry_2
_geom_contact_distance
_geom_contact_publ_flag
Cu1 . Cl1 . 2.2759(7) yes
Cu1 . Cl1 2_557 2.7582(8) yes
Cu1 . O3 . 2.750(2) yes
Cu1 . N1 . 2.068(2) yes
Cu1 . N2 . 1.982(2) yes
Cu1 . N3 . 1.996(2) yes
Cu1 . C1 . 2.997(3) yes
Cu1 . C5 . 2.813(3) yes
Cu1 . C6 . 2.847(3) yes
Cu1 . C7 . 2.996(3) yes
Cu1 . C11 . 2.826(3) yes
Cu1 . C12 . 2.836(3) yes
Cu1 . C13 . 2.941(3) yes
Cu1 . H1 . 3.091(3) no
Cu1 . H6 . 3.151(3) no
Cu1 . H7 . 3.103(3) no
Cu1 . H11 . 3.088(3) no
Cu1 . H13 . 3.076(3) no
Cu1 . H14 . 2.938(3) no
Cl1 . O3 . 3.293(2) yes
Cl1 . N1 2_557 3.489(2) yes
Cl1 . N2 . 3.211(2) yes
Cl1 . N2 2_557 3.418(2) yes
Cl1 . N3 . 3.231(2) yes
Cl1 . N3 2_557 3.408(2) yes
Cl1 . C1 . 3.332(3) yes
Cl1 . C6 2_557 3.518(3) yes
Cl1 . C7 . 3.349(3) yes
Cl1 . C12 2_557 3.421(3) yes
Cl1 . C16 4_455 3.562(3) yes
Cl1 . H1 . 2.766(3) no
Cl1 . H6 2_557 3.001(3) no
Cl1 . H7 . 2.809(3) no
Cl1 . H11 2_557 2.839(3) no
Cl1 . H17 4_455 3.337(3) no
Cl1 . H18 3_446 3.495(3) no
Cl2 . O1 . 1.401(3) yes
Cl2 . O2 . 1.451(3) yes
Cl2 . O3 . 1.429(2) yes
Cl2 . O4 . 1.432(2) yes
Cl2 . H4 4_455 3.014(3) no
Cl2 . H8 4_454 3.295(3) no
Cl2 . H9 4_454 3.455(3) no
Cl2 . H14 . 3.548(3) no
Cl2 . H17 4_455 3.524(3) no
O1 . O2 . 2.296(5) yes
O1 . O3 . 2.348(4) yes
O1 . O4 . 2.331(4) yes
O1 . C8 4_454 3.453(4) yes
O1 . C12 1_455 3.508(4) yes
O1 . H3 3_456 3.320(6) no
O1 . H4 4_455 3.045(5) no
O1 . H8 4_454 2.585(4) no
O1 . H10 1_455 2.948(5) no
O1 . H11 1_455 3.573(5) no
O1 . H12 1_455 2.722(4) no
O1 . H15 1_455 3.573(5) no
O1 . H17 4_455 3.545(5) no
O1 . H19 3_446 3.420(5) no
O2 . O3 . 2.329(4) yes
O2 . O4 . 2.328(3) yes
O2 . C2 3_456 3.300(4) yes
O2 . C3 3_456 3.272(4) yes
O2 . C4 4_455 3.585(4) yes
O2 . C20 2_567 3.469(5) yes
O2 . H2 3_456 2.725(4) no
O2 . H3 3_456 2.663(4) no
O2 . H4 4_455 2.645(4) no
O2 . H14 . 3.271(5) no
O2 . H20 2_567 3.176(5) no
O2 . H21 2_567 2.810(4) no
O3 . O4 . 2.356(3) yes
O3 . N2 . 3.334(3) yes
O3 . N3 . 3.495(4) yes
O3 . C9 4_454 3.232(4) yes
O3 . C13 . 3.205(4) yes
O3 . H1 . 3.559(4) no
O3 . H8 4_454 3.203(4) no
O3 . H9 4_454 2.436(4) no
O3 . H13 . 2.900(4) no
O3 . H14 . 2.782(4) no
O3 . H19 3_446 3.347(4) no
O4 . C4 4_455 3.525(4) yes
O4 . C6 4_455 3.457(4) yes
O4 . C7 . 3.269(4) yes
O4 . C16 4_455 3.499(4) yes
O4 . H4 4_455 2.856(4) no
O4 . H5 4_455 2.562(4) no
O4 . H7 . 2.773(4) no
O4 . H16 4_455 2.789(4) no
O4 . H17 4_455 2.627(4) no
O4 . H20 2_567 3.235(4) no
N1 . N2 . 2.678(3) yes
N1 . N3 . 2.652(3) yes
N1 . C5 . 2.449(4) yes
N1 . C6 . 1.490(3) yes
N1 . C11 . 2.436(4) yes
N1 . C12 . 1.481(3) yes
N1 . C13 . 1.510(4) yes
N1 . C14 . 2.589(4) yes
N1 . H5 . 2.013(3) no
N1 . H6 . 2.013(3) no
N1 . H11 . 2.010(3) no
N1 . H12 . 2.011(3) no
N1 . H13 . 2.014(4) no
N1 . H14 . 2.018(4) no
N1 . H15 . 2.850(4) no
N1 . H16 . 2.721(4) no
N2 . C1 . 1.351(3) yes
N2 . C2 . 2.389(4) yes
N2 . C3 . 2.764(4) yes
N2 . C4 . 2.385(4) yes
N2 . C5 . 1.348(3) yes
N2 . C6 . 2.414(3) yes
N2 . C13 . 3.390(4) yes
N2 . H1 . 1.987(4) no
N2 . H2 . 3.241(4) no
N2 . H4 . 3.237(4) no
N2 . H5 . 3.139(3) no
N2 . H6 . 2.860(3) no
N2 . H7 2_557 3.538(4) no
N2 . H9 4_454 3.113(4) no
N2 . H13 . 3.033(4) no
N3 . C7 . 1.343(4) yes
N3 . C8 . 2.375(4) yes
N3 . C9 . 2.763(4) yes
N3 . C10 . 2.393(4) yes
N3 . C11 . 1.349(4) yes
N3 . C12 . 2.414(4) yes
N3 . C13 . 3.296(4) yes
N3 . H1 2_557 3.443(4) no
N3 . H7 . 1.994(4) no
N3 . H8 . 3.231(4) no
N3 . H10 . 3.246(4) no
N3 . H11 . 2.842(4) no
N3 . H12 . 3.152(4) no
N3 . H14 . 2.874(4) no
C1 . C2 . 1.373(4) yes
C1 . C3 . 2.370(4) yes
C1 . C4 . 2.724(4) yes
C1 . C5 . 2.325(4) yes
C1 . C7 2_557 3.417(4) yes
C1 . C17 3_446 3.564(4) yes
C1 . C18 3_446 3.280(4) yes
C1 . H1 . 0.950(4) no
C1 . H2 . 2.029(4) no
C1 . H3 . 3.233(4) no
C1 . H7 2_557 3.558(4) no
C1 . H9 4_454 3.195(4) no
C1 . H19 3_446 3.109(4) no
C2 . C3 . 1.384(4) yes
C2 . C4 . 2.397(4) yes
C2 . C5 . 2.744(4) yes
C2 . C8 2_557 3.467(4) yes
C2 . C18 3_446 3.450(4) yes
C2 . H1 . 2.012(4) no
C2 . H2 . 0.950(4) no
C2 . H3 . 2.035(4) no
C2 . H4 . 3.260(4) no
C2 . H8 2_557 3.465(4) no
C2 . H19 3_446 3.530(4) no
C3 . C4 . 1.391(4) yes
C3 . C5 . 2.394(4) yes
C3 . H1 . 3.226(4) no
C3 . H2 . 2.040(4) no
C3 . H3 . 0.950(4) no
C3 . H3 2_556 3.399(6) no
C3 . H4 . 2.047(4) no
C3 . H10 4_454 3.436(4) no
C4 . C5 . 1.387(4) yes
C4 . C6 . 2.528(4) yes
C4 . H2 . 3.261(4) no
C4 . H3 . 2.043(4) no
C4 . H3 2_556 3.501(4) no
C4 . H4 . 0.950(4) no
C4 . H5 . 2.650(4) no
C4 . H6 . 2.906(4) no
C4 . H10 4_454 3.254(4) no
C5 . C6 . 1.496(4) yes
C5 . C13 . 3.167(4) yes
C5 . H1 . 3.176(4) no
C5 . H3 . 3.256(4) no
C5 . H4 . 2.038(4) no
C5 . H5 . 2.019(4) no
C5 . H6 . 2.022(4) no
C5 . H9 4_454 3.484(5) no
C5 . H10 4_454 3.580(4) no
C5 . H13 . 2.820(4) no
C6 . C12 . 2.479(4) yes
C6 . C13 . 2.483(4) yes
C6 . C14 . 3.186(4) yes
C6 . C18 3_546 3.476(4) yes
C6 . C19 3_546 3.441(4) yes
C6 . H4 . 2.707(4) no
C6 . H5 . 0.950(4) no
C6 . H6 . 0.950(4) no
C6 . H11 . 2.521(4) no
C6 . H12 . 2.855(4) no
C6 . H13 . 2.572(4) no
C6 . H14 . 3.274(4) no
C6 . H16 . 2.857(4) no
C7 . C8 . 1.383(4) yes
C7 . C9 . 2.399(5) yes
C7 . C10 . 2.747(5) yes
C7 . C11 . 2.325(4) yes
C7 . H1 2_557 3.504(4) no
C7 . H7 . 0.950(4) no
C7 . H8 . 2.039(4) no
C7 . H9 . 3.259(5) no
C7 . H16 4_455 3.346(4) no
C7 . H20 2_567 3.312(4) no
C8 . C9 . 1.396(5) yes
C8 . C10 . 2.393(5) yes
C8 . C11 . 2.723(4) yes
C8 . H2 2_557 3.435(4) no
C8 . H7 . 2.023(4) no
C8 . H8 . 0.950(4) no
C8 . H9 . 2.046(5) no
C8 . H10 . 3.259(5) no
C8 . H16 4_455 3.600(5) no
C8 . H19 2_567 2.904(5) no
C8 . H20 2_567 3.109(4) no
C9 . C10 . 1.378(5) yes
C9 . C11 . 2.376(4) yes
C9 . H7 . 3.253(5) no
C9 . H8 . 2.043(5) no
C9 . H9 . 0.950(5) no
C9 . H10 . 2.035(5) no
C9 . H13 4_555 3.230(4) no
C9 . H19 2_567 3.031(5) no
C9 . H20 2_567 3.352(5) no
C10 . C11 . 1.386(4) yes
C10 . C12 . 2.542(4) yes
C10 . H8 . 3.251(5) no
C10 . H9 . 2.032(4) no
C10 . H10 . 0.950(5) no
C10 . H11 . 2.943(4) no
C10 . H12 . 2.662(4) no
C10 . H13 4_555 3.565(4) no
C10 . H17 4_555 3.520(4) no
C11 . C12 . 1.510(4) yes
C11 . C13 . 3.098(4) yes
C11 . H7 . 3.185(4) no
C11 . H9 . 3.241(4) no
C11 . H10 . 2.041(4) no
C11 . H11 . 2.033(4) no
C11 . H12 . 2.038(4) no
C11 . H14 . 2.809(4) no
C11 . H15 . 3.489(4) no
C12 . C13 . 2.479(4) yes
C12 . C14 . 3.033(4) yes
C12 . H5 . 2.889(4) no
C12 . H6 . 2.493(4) no
C12 . H10 . 2.726(4) no
C12 . H11 . 0.950(4) no
C12 . H12 . 0.950(4) no
C12 . H13 . 3.275(4) no
C12 . H14 . 2.685(4) no
C12 . H15 . 2.809(4) no
C12 . H16 . 3.200(4) no
C13 . C14 . 1.540(4) yes
C13 . C15 . 2.519(4) yes
C13 . C16 . 3.321(4) yes
C13 . C20 . 3.361(4) yes
C13 . H5 . 2.518(4) no
C13 . H6 . 3.265(4) no
C13 . H9 4_454 3.435(4) no
C13 . H11 . 3.277(4) no
C13 . H12 . 2.549(4) no
C13 . H13 . 0.950(4) no
C13 . H14 . 0.950(4) no
C13 . H15 . 2.058(4) no
C13 . H16 . 2.054(4) no
C13 . H17 . 3.347(4) no
C13 . H21 . 3.412(4) no
C14 . C15 . 1.524(4) yes
C14 . C16 . 2.521(4) yes
C14 . C20 . 2.548(5) yes
C14 . H5 . 2.772(4) no
C14 . H7 4_554 3.373(4) no
C14 . H12 . 2.580(4) no
C14 . H13 . 2.040(4) no
C14 . H14 . 2.039(4) no
C14 . H15 . 0.950(5) no
C14 . H16 . 0.950(5) no
C14 . H17 . 2.664(5) no
C14 . H21 . 2.701(5) no
C15 . C16 . 1.384(4) yes
C15 . C17 . 2.414(4) yes
C15 . C18 . 2.803(4) yes
C15 . C19 . 2.425(4) yes
C15 . C20 . 1.402(4) yes
C15 . H6 3_556 3.217(4) no
C15 . H13 . 2.599(4) no
C15 . H14 . 2.741(4) no
C15 . H15 . 2.050(4) no
C15 . H16 . 2.040(4) no
C15 . H17 . 2.029(4) no
C15 . H18 . 3.269(4) no
C15 . H20 . 3.282(4) no
C15 . H21 . 2.046(4) no
C16 . C17 . 1.399(4) yes
C16 . C18 . 2.419(4) yes
C16 . C19 . 2.775(5) yes
C16 . C20 . 2.398(5) yes
C16 . H6 3_556 3.082(4) no
C16 . H13 . 3.023(4) no
C16 . H15 . 3.249(4) no
C16 . H16 . 2.604(4) no
C16 . H17 . 0.950(4) no
C16 . H18 . 2.044(4) no
C16 . H19 . 3.278(4) no
C16 . H21 . 3.256(5) no
C17 . C18 . 1.387(5) yes
C17 . C19 . 2.391(5) yes
C17 . C20 . 2.767(5) yes
C17 . H1 3_456 2.780(4) no
C17 . H2 3_456 3.435(4) no
C17 . H6 3_556 2.848(4) no
C17 . H11 3_556 3.158(4) no
C17 . H17 . 2.047(5) no
C17 . H18 . 0.950(5) no
C17 . H18 2_566 3.570(6) no
C17 . H19 . 2.039(5) no
C17 . H20 . 3.248(5) no
C18 . C19 . 1.383(5) yes
C18 . C20 . 2.407(5) yes
C18 . H1 3_456 2.745(4) no
C18 . H2 3_456 3.102(4) no
C18 . H5 3_556 3.366(4) no
C18 . H6 3_556 2.753(4) no
C18 . H8 2_567 3.381(4) no
C18 . H11 3_556 3.305(4) no
C18 . H17 . 3.274(5) no
C18 . H18 . 2.032(5) no
C18 . H19 . 0.950(5) no
C18 . H20 . 2.027(5) no
C18 . H21 . 3.262(5) no
C19 . C20 . 1.391(4) yes
C19 . H2 3_456 3.061(4) no
C19 . H5 3_556 3.123(4) no
C19 . H6 3_556 2.893(4) no
C19 . H18 . 3.248(5) no
C19 . H19 . 2.035(5) no
C19 . H20 . 0.950(5) no
C19 . H21 . 2.038(5) no
C20 . H2 3_456 3.362(4) no
C20 . H4 3_556 3.244(4) no
C20 . H5 3_556 3.583(4) no
C20 . H6 3_556 3.130(4) no
C20 . H13 . 3.563(4) no
C20 . H14 . 3.184(4) no
C20 . H15 . 2.643(4) no
C20 . H16 . 3.263(5) no
C20 . H17 . 3.258(5) no
C20 . H19 . 3.266(5) no
C20 . H20 . 2.040(4) no
C20 . H21 . 0.950(5) no

loop_
_geom_torsion_atom_site_label_1
_geom_torsion_site_symmetry_1
_geom_torsion_atom_site_label_2
_geom_torsion_site_symmetry_2
_geom_torsion_atom_site_label_3
_geom_torsion_site_symmetry_3
_geom_torsion_atom_site_label_4
_geom_torsion_site_symmetry_4
_geom_torsion
_geom_torsion_publ_flag
N2 . Cu1 . N1 . C6 . -28.2(2) yes
N2 . Cu1 . N1 . C12 . -147.7(2) yes
N2 . Cu1 . N1 . C13 . 92.0(2) yes
N3 . Cu1 . N1 . C6 . 152.3(2) yes
N3 . Cu1 . N1 . C12 . 32.8(2) yes
N3 . Cu1 . N1 . C13 . -87.5(2) yes
Cl1 . Cu1 . N2 . C1 . 11.6(2) yes
Cl1 . Cu1 . N2 . C5 . -166.0(2) yes
N1 . Cu1 . N2 . C1 . -166.9(2) yes
N1 . Cu1 . N2 . C5 . 15.5(2) yes
N3 . Cu1 . N2 . C1 . -165.1(5) yes
N3 . Cu1 . N2 . C5 . 17.3(7) yes
Cl1 . Cu1 . N3 . C7 . -13.9(2) yes
Cl1 . Cu1 . N3 . C11 . 162.6(2) yes
N1 . Cu1 . N3 . C7 . 164.6(2) yes
N1 . Cu1 . N3 . C11 . -18.9(2) yes
N2 . Cu1 . N3 . C7 . 162.8(5) yes
N2 . Cu1 . N3 . C11 . -20.6(7) yes
Cu1 . N1 . C6 . C5 . 36.0(2) yes
C12 . N1 . C6 . C5 . 149.8(2) yes
C13 . N1 . C6 . C5 . -82.8(3) yes
Cu1 . N1 . C12 . C11 . -40.8(2) yes
C6 . N1 . C12 . C11 . -154.9(2) yes
C13 . N1 . C12 . C11 . 77.9(3) yes
Cu1 . N1 . C13 . C14 . 171.9(2) yes
C6 . N1 . C13 . C14 . -72.0(3) yes
C12 . N1 . C13 . C14 . 56.0(3) yes
Cu1 . N2 . C1 . C2 . -177.0(2) yes
C5 . N2 . C1 . C2 . 0.5(4) yes
Cu1 . N2 . C5 . C4 . 178.1(2) yes
Cu1 . N2 . C5 . C6 . 1.9(3) yes
C1 . N2 . C5 . C4 . 0.3(4) yes
C1 . N2 . C5 . C6 . -175.9(3) yes
Cu1 . N3 . C7 . C8 . 176.1(2) yes
C11 . N3 . C7 . C8 . -0.3(5) yes
Cu1 . N3 . C11 . C10 . -177.7(2) yes
Cu1 . N3 . C11 . C12 . -0.4(3) yes
C7 . N3 . C11 . C10 . -0.8(5) yes
C7 . N3 . C11 . C12 . 176.5(3) yes
N2 . C1 . C2 . C3 . -0.7(4) yes
C1 . C2 . C3 . C4 . 0.2(4) yes
C2 . C3 . C4 . C5 . 0.5(4) yes
C3 . C4 . C5 . N2 . -0.8(4) yes
C3 . C4 . C5 . C6 . 175.1(3) yes
N2 . C5 . C6 . N1 . -26.7(3) yes
C4 . C5 . C6 . N1 . 157.2(3) yes
N3 . C7 . C8 . C9 . 0.7(4) yes
C7 . C8 . C9 . C10 . -0.1(5) yes
C8 . C9 . C10 . C11 . -0.9(5) yes
C9 . C10 . C11 . N3 . 1.4(5) yes
C9 . C10 . C11 . C12 . -175.7(3) yes
N3 . C11 . C12 . N1 . 28.9(3) yes
C10 . C11 . C12 . N1 . -153.8(3) yes
N1 . C13 . C14 . C15 . 169.9(2) yes
C13 . C14 . C15 . C16 . -88.3(3) yes
C13 . C14 . C15 . C20 . 90.0(3) yes
C14 . C15 . C16 . C17 . 179.1(3) yes
C20 . C15 . C16 . C17 . 0.8(5) yes
C14 . C15 . C20 . C19 . -179.7(3) yes
C16 . C15 . C20 . C19 . -1.4(5) yes
C15 . C16 . C17 . C18 . 0.0(5) yes
C16 . C17 . C18 . C19 . -0.2(5) yes
C17 . C18 . C19 . C20 . -0.4(5) yes
C18 . C19 . C20 . C15 . 1.2(5) yes
